data_1518766
loop_
_publ_author_name
'Lieberman, Craig M.'
'Filatov, Alexander S.'
'Wei, Zheng'
'Rogachev, Andrey Yu.'
'Abakumov, Artem M.'
'Dikarev, Evgeny V.'

_publ_section_title
;
 Mixed-valent, heteroleptic homometallic diketonates as templates for the
 design of volatile heterometallic precursors
;
_journal_issue 5
_journal_name_full 'Chem. Sci.'
_journal_page_first 2835
_journal_paper_doi 10.1039/C4SC04002C
_journal_volume 6
_journal_year 2015
_chemical_formula_moiety
;
C35 H25 F24 Fe Ni2 O14
;
_chemical_formula_sum 'C35 H25 F24 Fe Ni2 O14'
_chemical_formula_weight 1298.82
_chemical_melting_point ?
_space_group_IT_number 4
_symmetry_cell_setting monoclinic
_symmetry_Int_Tables_number 4
_symmetry_space_group_name_Hall 'P 2yb'
_symmetry_space_group_name_H-M 'P 1 21 1'
_atom_sites_solution_hydrogens geom
_atom_sites_solution_primary direct
_atom_sites_solution_secondary difmap
_audit_creation_method SHELXL-97
_audit_update_record
;
2014-12-19 deposited with the CCDC.
2015-02-25 downloaded from the CCDC.
;
_cell_angle_alpha 90.00
_cell_angle_beta 103.1260(17)
_cell_angle_gamma 90.00
_cell_formula_units_Z 2
_cell_length_a 9.7682(7)
_cell_length_b 20.7583(15)
_cell_length_c 12.0575(9)
_cell_measurement_reflns_used 9714
_cell_measurement_temperature 100(2)
_cell_measurement_theta_max 27.88
_cell_measurement_theta_min 2.90
_cell_volume 2381.0(3)
_computing_cell_refinement 'SAINT V.8.27 (Bruker AXS Inc., 2012)'
_computing_data_collection 'APEX2 v.2014.1-1 (Bruker AXS Inc., 2014)'
_computing_data_reduction 'SAINT V.8.27 (Bruker AXS Inc., 2012)'
_computing_molecular_graphics 'SHELXTL Ver. 6.14'
_computing_publication_material 'SHELXTL Ver. 6.14'
_computing_structure_refinement 'SHELXL-97 (Sheldrick, 2008)'
_computing_structure_solution 'SHELXS-97 (Sheldrick, 2008)'
_diffrn_ambient_temperature 100(2)
_diffrn_measured_fraction_theta_full 0.998
_diffrn_measured_fraction_theta_max 0.995
_diffrn_measurement_device_type 'Bruker D8 Venture PHOTON 100 CMOS'
_diffrn_measurement_method 'omega and phi scans'
_diffrn_radiation_monochromator graphite
_diffrn_radiation_source 'fine-focus sealed tube'
_diffrn_radiation_type MoK\a
_diffrn_radiation_wavelength 0.71073
_diffrn_reflns_av_R_equivalents 0.0388
_diffrn_reflns_av_sigmaI/netI 0.0338
_diffrn_reflns_limit_h_max 12
_diffrn_reflns_limit_h_min -12
_diffrn_reflns_limit_k_max 27
_diffrn_reflns_limit_k_min -27
_diffrn_reflns_limit_l_max 15
_diffrn_reflns_limit_l_min -15
_diffrn_reflns_number 60549
_diffrn_reflns_theta_full 25.00
_diffrn_reflns_theta_max 27.99
_diffrn_reflns_theta_min 2.90
_diffrn_standards_decay_% 0
_diffrn_standards_interval_count na
_diffrn_standards_interval_time na
_diffrn_standards_number 'none (area detector data)'
_exptl_absorpt_coefficient_mu 1.238
_exptl_absorpt_correction_T_max 0.8458
_exptl_absorpt_correction_T_min 0.8079
_exptl_absorpt_correction_type multi-scan
_exptl_crystal_colour brown
_exptl_crystal_density_diffrn 1.812
_exptl_crystal_density_method none
_exptl_crystal_description block
_exptl_crystal_F_000 1290
_exptl_crystal_size_max 0.18
_exptl_crystal_size_mid 0.17
_exptl_crystal_size_min 0.14
_refine_diff_density_max 0.503
_refine_diff_density_min -0.390
_refine_diff_density_rms 0.068
_refine_ls_abs_structure_details 'Flack H D (1983), Acta Cryst. A39, 876-881'
_refine_ls_abs_structure_Flack 0.006(8)
_refine_ls_extinction_coef noref
_refine_ls_extinction_method none
_refine_ls_goodness_of_fit_ref 1.061
_refine_ls_hydrogen_treatment noref
_refine_ls_matrix_type full
_refine_ls_number_parameters 709
_refine_ls_number_reflns 11379
_refine_ls_number_restraints 37
_refine_ls_restrained_S_all 1.134
_refine_ls_R_factor_all 0.0450
_refine_ls_R_factor_gt 0.0349
_refine_ls_shift/su_max 0.001
_refine_ls_shift/su_mean 0.000
_refine_ls_structure_factor_coef Fsqd
_refine_ls_weighting_details 'calc w=1/[\s^2^(Fo^2^)+(0.0211P)^2^+2.5008P] where P=(Fo^2^+2Fc^2^)/3'
_refine_ls_weighting_scheme calc
_refine_ls_wR_factor_gt 0.0657
_refine_ls_wR_factor_ref 0.0698
_reflns_number_gt 10161
_reflns_number_total 11379
_reflns_threshold_expression >2sigma(I)
_cod_data_source_file c4sc04002c2.cif
_cod_data_source_block 5
_cod_depositor_comments
;
The following automatic conversions were performed:

'_chemical_melting_point' value 'not measured' was changed to '?' -
the value is undefined or not given.

Automatic conversion script
Id: cif_fix_values 3008 2015-01-20 13:52:24Z robertas 

 Adding full bibliography for 1518761--1518766.cif.
;
_cod_original_sg_symbol_H-M 'P 2(1)'
_cod_database_code 1518766
_publcif_datablock.id {d4ba260d-094c-49a5-8acc-056ff0c5e0a9}

loop_
_symmetry_equiv_pos_as_xyz
'x, y, z'
'-x, y+1/2, -z'

loop_
_atom_site_label
_atom_site_type_symbol
_atom_site_fract_x
_atom_site_fract_y
_atom_site_fract_z
_atom_site_U_iso_or_equiv
_atom_site_adp_type
_atom_site_occupancy
_atom_site_symmetry_multiplicity
_atom_site_calc_flag
_atom_site_refinement_flags
_atom_site_disorder_assembly
_atom_site_disorder_group
Ni1 Ni -0.03436(4) 0.881929(17) 0.82870(3) 0.01476(8) Uani 1 1 d . . .
Ni2 Ni 0.27534(4) 0.972189(18) 1.21365(3) 0.01815(9) Uani 1 1 d . . .
Fe1 Fe 0.15470(4) 1.002967(19) 0.94173(4) 0.01360(9) Uani 1 1 d . . .
O1 O 0.2531(2) 1.01147(11) 1.36139(19) 0.0234(5) Uani 1 1 d . . .
O2 O 0.4452(2) 1.02651(10) 1.21923(18) 0.0188(5) Uani 1 1 d . . .
O3 O 0.3701(2) 0.89479(11) 1.30193(18) 0.0226(5) Uani 1 1 d . B .
O4 O 0.0913(2) 0.92685(10) 1.19608(19) 0.0192(5) Uani 1 1 d . B .
O5 O 0.2935(2) 0.94371(10) 1.04740(18) 0.0153(4) Uani 1 1 d . . .
O6 O 0.1549(2) 0.93590(10) 0.82228(18) 0.0161(4) Uani 1 1 d . . .
O7 O 0.3176(2) 1.05235(10) 0.92099(18) 0.0181(5) Uani 1 1 d . . .
O8 O 0.0355(2) 1.06507(10) 0.84116(19) 0.0196(5) Uani 1 1 d . . .
O9 O 0.1388(2) 1.03876(10) 1.09252(17) 0.0147(4) Uani 1 1 d . . .
O10 O -0.0340(2) 0.95895(9) 0.94021(17) 0.0144(4) Uani 1 1 d . . .
O11 O -0.1518(2) 0.93521(10) 0.70666(18) 0.0191(5) Uani 1 1 d . . .
O12 O -0.0164(2) 0.81358(10) 0.71449(18) 0.0208(5) Uani 1 1 d . A .
O13 O 0.0971(2) 0.83035(10) 0.94746(18) 0.0161(4) Uani 1 1 d . . .
O14 O -0.1981(2) 0.82957(10) 0.85910(19) 0.0195(5) Uani 1 1 d . . .
C1 C 0.2927(4) 1.07174(17) 1.5294(3) 0.0268(7) Uani 1 1 d . . .
C2 C 0.3305(4) 1.05426(16) 1.4166(3) 0.0214(7) Uani 1 1 d . . .
C3 C 0.4446(3) 1.08605(15) 1.3882(3) 0.0213(7) Uani 1 1 d . . .
H3 H 0.4897 1.1202 1.4351 0.026 Uiso 1 1 calc R . .
C4 C 0.4923(3) 1.06844(15) 1.2933(3) 0.0182(6) Uani 1 1 d . . .
C5 C 0.6262(3) 1.10105(17) 1.2730(3) 0.0237(7) Uani 1 1 d . . .
C7 C 0.3076(4) 0.84898(17) 1.3362(3) 0.0253(7) Uani 1 1 d . . .
C8 C 0.1649(4) 0.83633(18) 1.3155(3) 0.0290(8) Uani 1 1 d . B .
H8 H 0.1325 0.7998 1.3494 0.035 Uiso 1 1 calc R . .
C9 C 0.0684(3) 0.87644(16) 1.2457(3) 0.0198(6) Uani 1 1 d . . .
C10 C -0.0887(4) 0.85903(17) 1.2207(3) 0.0261(7) Uani 1 1 d . B .
C11 C 0.5187(3) 0.89372(17) 1.1017(3) 0.0257(7) Uani 1 1 d . . .
H11A H 0.5624 0.9319 1.1428 0.038 Uiso 1 1 calc R . .
H11B H 0.5862 0.8725 1.0647 0.038 Uiso 1 1 calc R . .
H11C H 0.4908 0.8638 1.1554 0.038 Uiso 1 1 calc R . .
C12 C 0.3920(3) 0.91341(14) 1.0136(3) 0.0174(6) Uani 1 1 d . . .
C13 C 0.3853(3) 0.89834(15) 0.8996(3) 0.0204(7) Uani 1 1 d . . .
H13 H 0.4679 0.8815 0.8813 0.024 Uiso 1 1 calc R . .
C14 C 0.2686(3) 0.90597(15) 0.8113(3) 0.0189(6) Uani 1 1 d . . .
C15 C 0.2676(4) 0.87898(19) 0.6962(3) 0.0279(7) Uani 1 1 d . . .
H15A H 0.2407 0.8334 0.6939 0.042 Uiso 1 1 calc R . .
H15B H 0.3615 0.8830 0.6809 0.042 Uiso 1 1 calc R . .
H15C H 0.1998 0.9028 0.6383 0.042 Uiso 1 1 calc R . .
C16 C 0.4678(4) 1.12814(18) 0.8665(3) 0.0272(8) Uani 1 1 d . . .
H16A H 0.5186 1.1327 0.9461 0.041 Uiso 1 1 calc R . .
H16B H 0.4611 1.1702 0.8289 0.041 Uiso 1 1 calc R . .
H16C H 0.5184 1.0981 0.8274 0.041 Uiso 1 1 calc R . .
C17 C 0.3235(3) 1.10285(14) 0.8620(3) 0.0170(6) Uani 1 1 d . . .
C18 C 0.2072(3) 1.13343(15) 0.7945(3) 0.0203(7) Uani 1 1 d . . .
H18 H 0.2222 1.1709 0.7535 0.024 Uiso 1 1 calc R . .
C19 C 0.0700(3) 1.11177(14) 0.7840(3) 0.0185(6) Uani 1 1 d . . .
C20 C -0.0496(4) 1.14309(17) 0.7001(3) 0.0287(8) Uani 1 1 d . . .
H20A H -0.0604 1.1225 0.6255 0.043 Uiso 1 1 calc R . .
H20B H -0.0293 1.1890 0.6936 0.043 Uiso 1 1 calc R . .
H20C H -0.1367 1.1382 0.7266 0.043 Uiso 1 1 calc R . .
C21 C 0.0301(3) 1.10342(16) 1.2115(3) 0.0229(7) Uani 1 1 d . . .
H21A H 0.0277 1.0781 1.2797 0.034 Uiso 1 1 calc R . .
H21B H -0.0494 1.1335 1.1960 0.034 Uiso 1 1 calc R . .
H21C H 0.1183 1.1277 1.2241 0.034 Uiso 1 1 calc R . .
C22 C 0.0202(3) 1.05916(13) 1.1121(3) 0.0159(6) Uani 1 1 d . . .
C23 C -0.1098(3) 1.04057(15) 1.0485(3) 0.0191(6) Uani 1 1 d . . .
H23 H -0.1894 1.0636 1.0604 0.023 Uiso 1 1 calc R . .
C24 C -0.1346(3) 0.99108(14) 0.9684(2) 0.0152(6) Uani 1 1 d . . .
C25 C -0.2818(3) 0.97286(17) 0.9123(3) 0.0222(6) Uani 1 1 d . . .
H25A H -0.3040 0.9885 0.8336 0.033 Uiso 1 1 calc R . .
H25B H -0.3468 0.9923 0.9539 0.033 Uiso 1 1 calc R . .
H25C H -0.2914 0.9259 0.9127 0.033 Uiso 1 1 calc R . .
C26 C -0.2989(4) 0.96657(17) 0.5351(3) 0.0307(8) Uani 1 1 d . . .
C27 C -0.2003(3) 0.91701(16) 0.6065(3) 0.0201(6) Uani 1 1 d . . .
C28 C -0.1784(4) 0.85893(16) 0.5558(3) 0.0230(7) Uani 1 1 d . A .
H28 H -0.2247 0.8513 0.4787 0.028 Uiso 1 1 calc R . .
C29 C -0.0902(4) 0.81178(15) 0.6153(3) 0.0217(7) Uani 1 1 d . . .
C31 C 0.2024(3) 0.73694(15) 1.0327(3) 0.0211(7) Uani 1 1 d . . .
C32 C 0.0705(3) 0.77448(14) 0.9758(3) 0.0164(6) Uani 1 1 d . . .
C33 C -0.0590(3) 0.74408(14) 0.9586(3) 0.0197(7) Uani 1 1 d . . .
H33 H -0.0637 0.7015 0.9862 0.024 Uiso 1 1 calc R . .
C34 C -0.1820(3) 0.77426(15) 0.9023(3) 0.0189(6) Uani 1 1 d . . .
C35 C -0.3216(4) 0.73723(16) 0.8903(3) 0.0283(8) Uani 1 1 d . . .
F1 F 0.1559(2) 1.08273(11) 1.51532(18) 0.0353(5) Uani 1 1 d . . .
F2 F 0.3252(3) 1.02378(12) 1.60370(19) 0.0495(7) Uani 1 1 d . . .
F3 F 0.3590(3) 1.12379(13) 1.5782(2) 0.0470(6) Uani 1 1 d . . .
F4 F 0.6756(3) 1.14632(13) 1.3474(2) 0.0555(8) Uani 1 1 d . . .
F5 F 0.7277(2) 1.05778(11) 1.2774(2) 0.0410(6) Uani 1 1 d . . .
F6 F 0.6032(2) 1.12748(11) 1.16998(19) 0.0380(5) Uani 1 1 d . . .
F10 F -0.1556(2) 0.89853(15) 1.2775(2) 0.0535(7) Uani 1 1 d . . .
F11 F -0.1119(3) 0.79932(13) 1.2499(3) 0.0644(9) Uani 1 1 d . . .
F12 F -0.1473(2) 0.86528(10) 1.11187(16) 0.0279(4) Uani 1 1 d . . .
F13 F -0.4082(3) 0.97683(18) 0.5820(2) 0.0810(11) Uani 1 1 d . . .
F14 F -0.2352(4) 1.02155(11) 0.5329(2) 0.0750(11) Uani 1 1 d . . .
F15 F -0.3495(3) 0.94903(11) 0.42949(18) 0.0406(6) Uani 1 1 d . . .
F19 F 0.2701(3) 0.71856(15) 0.9546(2) 0.0589(8) Uani 1 1 d . . .
F20 F 0.2904(2) 0.77108(11) 1.1067(2) 0.0458(7) Uani 1 1 d . . .
F21 F 0.1768(3) 0.68348(12) 1.0831(3) 0.0611(8) Uani 1 1 d . . .
F22 F -0.3911(3) 0.75862(13) 0.9648(3) 0.0685(10) Uani 1 1 d . . .
F23 F -0.3041(2) 0.67464(9) 0.9072(2) 0.0359(5) Uani 1 1 d . . .
F24 F -0.4030(3) 0.74515(15) 0.7883(3) 0.0788(11) Uani 1 1 d . . .
C30 C -0.0808(5) 0.74830(19) 0.5552(3) 0.0486(13) Uani 1 1 d D A 1
F16 F 0.0510(8) 0.7316(5) 0.5581(8) 0.047(2) Uiso 0.34 1 d PD A 1
F17 F -0.1290(11) 0.7006(3) 0.6077(6) 0.0298(15) Uiso 0.34 1 d PD A 1
F18 F -0.1756(9) 0.7471(4) 0.4497(6) 0.019(2) Uiso 0.34 1 d PD A 1
F16X F 0.0229(8) 0.7125(4) 0.5893(6) 0.0325(16) Uiso 0.33 1 d PD A 2
F17X F -0.1902(7) 0.7066(3) 0.6027(5) 0.0214(14) Uiso 0.33 1 d PD A 2
F18X F -0.1208(8) 0.7488(4) 0.4461(5) 0.0154(16) Uiso 0.33 1 d PD A 2
F16Y F 0.0685(7) 0.7532(4) 0.5284(6) 0.0357(18) Uiso 0.33 1 d PD A 3
F17Y F -0.0581(10) 0.6988(3) 0.6127(6) 0.0341(17) Uiso 0.33 1 d PD A 3
F18Y F -0.1510(13) 0.7372(5) 0.4534(8) 0.029(3) Uiso 0.33 1 d PD A 3
C6 C 0.4100(4) 0.8007(2) 1.4099(4) 0.0384(9) Uani 1 1 d D B 1
F7 F 0.4849(9) 0.8217(5) 1.5002(6) 0.025(2) Uiso 0.34 1 d PD B 1
F8 F 0.5098(10) 0.7834(5) 1.3448(8) 0.029(2) Uiso 0.34 1 d PD B 1
F9 F 0.3436(7) 0.7456(3) 1.4316(8) 0.0171(14) Uiso 0.34 1 d PD B 1
F7X F 0.4482(9) 0.8166(5) 1.5129(6) 0.033(2) Uiso 0.33 1 d PD B 2
F8X F 0.5279(8) 0.7931(4) 1.3706(8) 0.027(2) Uiso 0.33 1 d PD B 2
F9X F 0.3569(9) 0.7384(4) 1.3972(8) 0.043(3) Uiso 0.33 1 d PD B 2
F7Y F 0.4762(8) 0.8398(3) 1.5126(6) 0.0188(16) Uiso 0.33 1 d PD B 3
F8Y F 0.4936(10) 0.7729(4) 1.3671(9) 0.036(2) Uiso 0.33 1 d PD B 3
F9Y F 0.3422(8) 0.7591(4) 1.4668(7) 0.042(2) Uiso 0.33 1 d PD B 3

loop_
_atom_site_aniso_label
_atom_site_aniso_U_11
_atom_site_aniso_U_22
_atom_site_aniso_U_33
_atom_site_aniso_U_23
_atom_site_aniso_U_13
_atom_site_aniso_U_12
Ni1 0.01382(19) 0.01392(17) 0.01511(18) 0.00052(15) 0.00032(14) 0.00009(15)
Ni2 0.01477(19) 0.01899(19) 0.0206(2) -0.00008(16) 0.00392(16) -0.00160(16)
Fe1 0.0114(2) 0.01318(19) 0.0165(2) 0.00134(17) 0.00376(16) -0.00006(16)
O1 0.0228(12) 0.0257(12) 0.0243(12) 0.0010(10) 0.0108(10) 0.0015(10)
O2 0.0147(11) 0.0212(11) 0.0198(11) -0.0019(9) 0.0023(9) -0.0017(8)
O3 0.0187(11) 0.0272(13) 0.0198(11) -0.0002(9) -0.0002(9) 0.0015(9)
O4 0.0157(11) 0.0169(10) 0.0247(12) 0.0026(9) 0.0041(9) -0.0014(8)
O5 0.0119(10) 0.0155(10) 0.0190(11) 0.0001(8) 0.0045(8) 0.0016(8)
O6 0.0137(11) 0.0174(11) 0.0173(11) 0.0000(8) 0.0039(8) -0.0010(8)
O7 0.0164(11) 0.0151(10) 0.0223(11) 0.0006(9) 0.0036(9) -0.0026(8)
O8 0.0176(11) 0.0183(11) 0.0228(11) 0.0058(9) 0.0042(9) 0.0006(9)
O9 0.0111(10) 0.0154(10) 0.0181(10) 0.0014(8) 0.0040(8) -0.0002(8)
O10 0.0126(10) 0.0142(10) 0.0169(10) 0.0013(8) 0.0041(8) 0.0004(8)
O11 0.0197(12) 0.0184(11) 0.0168(11) 0.0006(9) -0.0006(9) 0.0031(9)
O12 0.0241(12) 0.0190(11) 0.0178(11) 0.0006(9) 0.0017(9) 0.0038(9)
O13 0.0145(11) 0.0162(10) 0.0166(11) 0.0014(8) 0.0014(9) -0.0012(8)
O14 0.0152(11) 0.0169(11) 0.0252(12) 0.0009(9) 0.0023(9) -0.0019(9)
C1 0.0275(19) 0.0321(18) 0.0228(17) 0.0068(14) 0.0096(14) 0.0098(15)
C2 0.0217(17) 0.0246(17) 0.0174(16) 0.0068(13) 0.0035(13) 0.0069(13)
C3 0.0198(16) 0.0211(15) 0.0222(16) 0.0021(12) 0.0034(13) 0.0016(13)
C4 0.0143(15) 0.0202(15) 0.0185(15) 0.0044(12) 0.0003(12) 0.0002(12)
C5 0.0199(17) 0.0307(17) 0.0202(16) -0.0006(13) 0.0038(13) -0.0056(14)
C7 0.0258(18) 0.0288(18) 0.0196(16) 0.0023(14) 0.0016(14) 0.0048(14)
C8 0.0213(18) 0.0296(18) 0.034(2) 0.0136(15) 0.0017(15) -0.0022(14)
C9 0.0157(15) 0.0233(16) 0.0204(15) -0.0017(13) 0.0041(12) -0.0016(13)
C10 0.0200(17) 0.0305(17) 0.0276(18) 0.0098(14) 0.0049(14) -0.0035(13)
C11 0.0139(15) 0.036(2) 0.0264(17) -0.0048(15) 0.0028(13) 0.0078(13)
C12 0.0126(15) 0.0152(14) 0.0248(16) -0.0011(12) 0.0049(12) -0.0041(11)
C13 0.0133(15) 0.0243(16) 0.0255(16) -0.0010(13) 0.0082(13) 0.0015(12)
C14 0.0206(16) 0.0180(14) 0.0208(16) -0.0026(12) 0.0100(13) -0.0042(12)
C15 0.0251(17) 0.0366(18) 0.0246(16) -0.0072(16) 0.0109(13) 0.0013(16)
C16 0.0226(18) 0.0277(18) 0.0315(19) 0.0045(15) 0.0065(15) -0.0077(14)
C17 0.0214(16) 0.0150(14) 0.0158(15) -0.0025(11) 0.0068(12) -0.0066(12)
C18 0.0243(17) 0.0144(14) 0.0232(16) 0.0028(12) 0.0074(13) -0.0054(12)
C19 0.0265(17) 0.0142(14) 0.0161(15) -0.0013(11) 0.0075(13) 0.0019(12)
C20 0.0256(19) 0.0267(18) 0.032(2) 0.0080(15) 0.0040(16) 0.0012(14)
C21 0.0208(17) 0.0241(16) 0.0234(16) -0.0046(13) 0.0045(13) 0.0020(13)
C22 0.0185(15) 0.0121(14) 0.0185(15) 0.0016(11) 0.0073(12) 0.0015(11)
C23 0.0159(15) 0.0196(15) 0.0228(16) 0.0007(12) 0.0064(13) 0.0049(12)
C24 0.0120(14) 0.0166(15) 0.0175(14) 0.0054(11) 0.0045(11) 0.0008(11)
C25 0.0120(14) 0.0249(15) 0.0285(17) -0.0043(14) 0.0021(12) -0.0004(13)
C26 0.038(2) 0.0262(18) 0.0229(17) 0.0046(15) -0.0037(15) 0.0069(16)
C27 0.0179(16) 0.0227(15) 0.0173(15) 0.0035(12) -0.0008(12) -0.0009(12)
C28 0.0268(18) 0.0237(16) 0.0160(15) -0.0002(13) -0.0001(13) -0.0015(13)
C29 0.0297(18) 0.0165(15) 0.0179(16) 0.0020(12) 0.0033(14) 0.0002(13)
C31 0.0213(17) 0.0171(15) 0.0243(17) 0.0028(13) 0.0036(14) 0.0018(12)
C32 0.0183(15) 0.0151(14) 0.0152(14) -0.0001(11) 0.0028(12) 0.0039(11)
C33 0.0200(16) 0.0129(14) 0.0262(17) -0.0003(12) 0.0053(13) -0.0013(12)
C34 0.0175(16) 0.0172(15) 0.0231(16) -0.0035(12) 0.0071(13) -0.0046(12)
C35 0.0193(17) 0.0218(17) 0.042(2) 0.0016(15) 0.0031(16) -0.0027(14)
F1 0.0308(12) 0.0481(13) 0.0312(11) 0.0022(10) 0.0159(9) 0.0106(10)
F2 0.0727(18) 0.0538(15) 0.0285(12) 0.0218(11) 0.0250(12) 0.0322(13)
F3 0.0542(16) 0.0578(16) 0.0349(13) -0.0178(11) 0.0227(12) -0.0135(13)
F4 0.0525(16) 0.0681(18) 0.0522(16) -0.0336(14) 0.0250(13) -0.0407(14)
F5 0.0159(10) 0.0509(14) 0.0573(15) 0.0152(12) 0.0105(10) 0.0037(10)
F6 0.0289(12) 0.0485(14) 0.0366(12) 0.0185(11) 0.0073(10) -0.0094(10)
F10 0.0229(12) 0.101(2) 0.0408(13) -0.0210(14) 0.0158(10) -0.0012(13)
F11 0.0304(13) 0.0572(16) 0.096(2) 0.0511(16) -0.0051(14) -0.0189(12)
F12 0.0170(9) 0.0388(12) 0.0260(10) 0.0002(8) 0.0010(8) -0.0048(8)
F13 0.076(2) 0.122(3) 0.0478(16) 0.0297(18) 0.0191(15) 0.074(2)
F14 0.103(2) 0.0227(12) 0.0657(18) 0.0165(12) -0.0512(17) -0.0070(13)
F15 0.0471(14) 0.0387(13) 0.0251(11) 0.0011(9) -0.0148(10) 0.0076(11)
F19 0.0506(16) 0.086(2) 0.0402(14) 0.0001(13) 0.0109(12) 0.0465(15)
F20 0.0379(13) 0.0335(12) 0.0492(15) -0.0097(11) -0.0249(11) 0.0132(10)
F21 0.0364(14) 0.0422(14) 0.097(2) 0.0453(15) -0.0006(14) 0.0031(11)
F22 0.0475(16) 0.0424(15) 0.136(3) -0.0313(17) 0.0636(18) -0.0177(12)
F23 0.0287(12) 0.0175(10) 0.0636(15) -0.0026(10) 0.0149(11) -0.0076(8)
F24 0.0537(17) 0.081(2) 0.078(2) 0.0403(17) -0.0352(15) -0.0473(16)
C30 0.085(4) 0.028(2) 0.0212(19) -0.0023(16) -0.011(2) 0.020(2)
C6 0.026(2) 0.042(2) 0.044(2) 0.0126(19) 0.0003(18) 0.0037(17)

loop_
_atom_type_symbol
_atom_type_description
_atom_type_scat_dispersion_real
_atom_type_scat_dispersion_imag
_atom_type_scat_source
C C 0.0033 0.0016 'International Tables Vol C Tables 4.2.6.8 and 6.1.1.4'
H H 0.0000 0.0000 'International Tables Vol C Tables 4.2.6.8 and 6.1.1.4'
O O 0.0106 0.0060 'International Tables Vol C Tables 4.2.6.8 and 6.1.1.4'
F F 0.0171 0.0103 'International Tables Vol C Tables 4.2.6.8 and 6.1.1.4'
Fe Fe 0.3463 0.8444 'International Tables Vol C Tables 4.2.6.8 and 6.1.1.4'
Ni Ni 0.3393 1.1124 'International Tables Vol C Tables 4.2.6.8 and 6.1.1.4'

loop_
_geom_angle_atom_site_label_1
_geom_angle_atom_site_label_2
_geom_angle_atom_site_label_3
_geom_angle
O11 Ni1 O13 175.56(10)
O11 Ni1 O12 90.63(9)
O13 Ni1 O12 88.34(9)
O11 Ni1 O14 94.91(9)
O13 Ni1 O14 89.34(9)
O12 Ni1 O14 86.60(9)
O11 Ni1 O10 88.11(8)
O13 Ni1 O10 92.40(8)
O12 Ni1 O10 173.02(9)
O14 Ni1 O10 100.34(8)
O11 Ni1 O6 92.24(9)
O13 Ni1 O6 83.61(8)
O12 Ni1 O6 97.58(9)
O14 Ni1 O6 171.67(9)
O10 Ni1 O6 75.61(8)
O2 Ni2 O4 172.63(9)
O2 Ni2 O1 89.84(9)
O4 Ni2 O1 90.53(9)
O2 Ni2 O3 98.79(9)
O4 Ni2 O3 88.57(9)
O1 Ni2 O3 89.12(9)
O2 Ni2 O5 86.70(8)
O4 Ni2 O5 91.99(9)
O1 Ni2 O5 172.03(9)
O3 Ni2 O5 98.50(8)
O2 Ni2 O9 92.36(8)
O4 Ni2 O9 80.32(8)
O1 Ni2 O9 99.22(9)
O3 Ni2 O9 166.11(8)
O5 Ni2 O9 73.77(8)
O7 Fe1 O8 87.84(9)
O7 Fe1 O9 98.90(9)
O8 Fe1 O9 99.21(9)
O7 Fe1 O6 97.97(9)
O8 Fe1 O6 96.29(9)
O9 Fe1 O6 157.44(8)
O7 Fe1 O5 87.22(9)
O8 Fe1 O5 174.94(9)
O9 Fe1 O5 80.49(8)
O6 Fe1 O5 85.49(8)
O7 Fe1 O10 170.61(9)
O8 Fe1 O10 83.20(9)
O9 Fe1 O10 85.34(8)
O6 Fe1 O10 80.30(8)
O5 Fe1 O10 101.79(8)
C2 O1 Ni2 125.6(2)
C4 O2 Ni2 125.7(2)
C7 O3 Ni2 125.2(2)
C9 O4 Ni2 126.7(2)
C12 O5 Fe1 122.15(19)
C12 O5 Ni2 131.2(2)
Fe1 O5 Ni2 103.50(9)
C14 O6 Fe1 122.89(19)
C14 O6 Ni1 120.49(18)
Fe1 O6 Ni1 101.11(9)
C17 O7 Fe1 130.0(2)
C19 O8 Fe1 129.8(2)
C22 O9 Fe1 122.68(19)
C22 O9 Ni2 120.55(18)
Fe1 O9 Ni2 101.97(9)
C24 O10 Fe1 120.09(18)
C24 O10 Ni1 132.27(19)
Fe1 O10 Ni1 102.53(9)
C27 O11 Ni1 125.2(2)
C29 O12 Ni1 123.7(2)
C32 O13 Ni1 123.4(2)
C34 O14 Ni1 122.2(2)
F3 C1 F1 107.0(3)
F3 C1 F2 107.0(3)
F1 C1 F2 107.1(3)
F3 C1 C2 113.3(3)
F1 C1 C2 111.5(3)
F2 C1 C2 110.6(3)
O1 C2 C3 128.3(3)
O1 C2 C1 113.7(3)
C3 C2 C1 118.1(3)
C4 C3 C2 121.0(3)
C4 C3 H3 119.5
C2 C3 H3 119.5
O2 C4 C3 129.4(3)
O2 C4 C5 112.3(3)
C3 C4 C5 118.3(3)
F4 C5 F6 107.5(3)
F4 C5 F5 107.5(3)
F6 C5 F5 106.4(3)
F4 C5 C4 113.5(3)
F6 C5 C4 111.1(3)
F5 C5 C4 110.4(3)
O3 C7 C8 129.2(3)
O3 C7 C6 112.4(3)
C8 C7 C6 118.3(3)
C7 C8 C9 120.8(3)
C7 C8 H8 119.6
C9 C8 H8 119.6
O4 C9 C8 128.4(3)
O4 C9 C10 112.4(3)
C8 C9 C10 119.2(3)
F12 C10 F11 107.2(3)
F12 C10 F10 107.4(3)
F11 C10 F10 107.9(3)
F12 C10 C9 111.2(3)
F11 C10 C9 113.0(3)
F10 C10 C9 109.8(3)
C12 C11 H11A 109.5
C12 C11 H11B 109.5
H11A C11 H11B 109.5
C12 C11 H11C 109.5
H11A C11 H11C 109.5
H11B C11 H11C 109.5
O5 C12 C13 123.3(3)
O5 C12 C11 117.7(3)
C13 C12 C11 119.0(3)
C14 C13 C12 125.4(3)
C14 C13 H13 117.3
C12 C13 H13 117.3
O6 C14 C13 123.3(3)
O6 C14 C15 116.5(3)
C13 C14 C15 120.2(3)
C14 C15 H15A 109.5
C14 C15 H15B 109.5
H15A C15 H15B 109.5
C14 C15 H15C 109.5
H15A C15 H15C 109.5
H15B C15 H15C 109.5
C17 C16 H16A 109.5
C17 C16 H16B 109.5
H16A C16 H16B 109.5
C17 C16 H16C 109.5
H16A C16 H16C 109.5
H16B C16 H16C 109.5
O7 C17 C18 124.5(3)
O7 C17 C16 115.5(3)
C18 C17 C16 120.0(3)
C17 C18 C19 123.2(3)
C17 C18 H18 118.4
C19 C18 H18 118.4
O8 C19 C18 124.2(3)
O8 C19 C20 115.5(3)
C18 C19 C20 120.3(3)
C19 C20 H20A 109.5
C19 C20 H20B 109.5
H20A C20 H20B 109.5
C19 C20 H20C 109.5
H20A C20 H20C 109.5
H20B C20 H20C 109.5
C22 C21 H21A 109.5
C22 C21 H21B 109.5
H21A C21 H21B 109.5
C22 C21 H21C 109.5
H21A C21 H21C 109.5
H21B C21 H21C 109.5
O9 C22 C23 123.5(3)
O9 C22 C21 116.5(3)
C23 C22 C21 120.0(3)
C22 C23 C24 125.7(3)
C22 C23 H23 117.1
C24 C23 H23 117.1
O10 C24 C23 122.6(3)
O10 C24 C25 117.4(3)
C23 C24 C25 119.9(3)
C24 C25 H25A 109.5
C24 C25 H25B 109.5
H25A C25 H25B 109.5
C24 C25 H25C 109.5
H25A C25 H25C 109.5
H25B C25 H25C 109.5
F14 C26 F15 107.5(3)
F14 C26 F13 107.5(4)
F15 C26 F13 107.2(3)
F14 C26 C27 110.9(3)
F15 C26 C27 114.2(3)
F13 C26 C27 109.3(3)
O11 C27 C28 128.6(3)
O11 C27 C26 113.0(3)
C28 C27 C26 118.3(3)
C27 C28 C29 121.5(3)
C27 C28 H28 119.3
C29 C28 H28 119.3
O12 C29 C28 128.9(3)
O12 C29 C30 113.5(3)
C28 C29 C30 117.5(3)
F20 C31 F21 107.9(3)
F20 C31 F19 106.7(3)
F21 C31 F19 105.3(3)
F20 C31 C32 112.9(3)
F21 C31 C32 114.1(3)
F19 C31 C32 109.5(3)
O13 C32 C33 128.3(3)
O13 C32 C31 112.8(3)
C33 C32 C31 118.8(3)
C32 C33 C34 121.8(3)
C32 C33 H33 119.1
C34 C33 H33 119.1
O14 C34 C33 128.9(3)
O14 C34 C35 113.1(3)
C33 C34 C35 118.0(3)
F24 C35 F23 107.3(3)
F24 C35 F22 107.4(3)
F23 C35 F22 107.1(3)
F24 C35 C34 111.1(3)
F23 C35 C34 113.3(3)
F22 C35 C34 110.4(3)
F17 C30 F16 104.0(7)
F17 C30 F18 100.9(6)
F16 C30 F18 117.4(6)
F17 C30 C29 110.9(5)
F16 C30 C29 112.2(5)
F18 C30 C29 110.6(4)
F7 C6 F9 109.6(7)
F7 C6 F8 103.3(7)
F9 C6 F8 107.9(7)
F7 C6 C7 116.8(5)
F9 C6 C7 112.2(4)
F8 C6 C7 106.3(5)

loop_
_geom_bond_atom_site_label_1
_geom_bond_atom_site_label_2
_geom_bond_distance
Ni1 O11 1.984(2)
Ni1 O13 2.003(2)
Ni1 O12 2.012(2)
Ni1 O14 2.035(2)
Ni1 O10 2.088(2)
Ni1 O6 2.178(2)
Ni2 O2 1.995(2)
Ni2 O4 1.998(2)
Ni2 O1 2.015(2)
Ni2 O3 2.031(2)
Ni2 O5 2.136(2)
Ni2 O9 2.222(2)
Fe1 O7 1.956(2)
Fe1 O8 1.961(2)
Fe1 O9 2.002(2)
Fe1 O6 2.003(2)
Fe1 O5 2.047(2)
Fe1 O10 2.053(2)
O1 C2 1.255(4)
O2 C4 1.257(4)
O3 C7 1.250(4)
O4 C9 1.251(4)
O5 C12 1.291(4)
O6 C14 1.305(4)
O7 C17 1.276(4)
O8 C19 1.278(4)
O9 C22 1.304(4)
O10 C24 1.296(3)
O11 C27 1.251(4)
O12 C29 1.249(4)
O13 C32 1.253(4)
O14 C34 1.256(4)
C1 F3 1.327(4)
C1 F1 1.328(4)
C1 F2 1.329(4)
C1 C2 1.531(5)
C2 C3 1.403(5)
C3 C4 1.380(4)
C3 H3 0.9500
C4 C5 1.540(4)
C5 F4 1.313(4)
C5 F6 1.329(4)
C5 F5 1.330(4)
C7 C8 1.384(5)
C7 C6 1.547(5)
C8 C9 1.389(5)
C8 H8 0.9500
C9 C10 1.539(4)
C10 F12 1.313(4)
C10 F11 1.322(4)
C10 F10 1.330(4)
C11 C12 1.493(4)
C11 H11A 0.9800
C11 H11B 0.9800
C11 H11C 0.9800
C12 C13 1.396(4)
C13 C14 1.381(5)
C13 H13 0.9500
C14 C15 1.495(4)
C15 H15A 0.9800
C15 H15B 0.9800
C15 H15C 0.9800
C16 C17 1.493(4)
C16 H16A 0.9800
C16 H16B 0.9800
C16 H16C 0.9800
C17 C18 1.391(4)
C18 C19 1.393(4)
C18 H18 0.9500
C19 C20 1.508(5)
C20 H20A 0.9800
C20 H20B 0.9800
C20 H20C 0.9800
C21 C22 1.496(4)
C21 H21A 0.9800
C21 H21B 0.9800
C21 H21C 0.9800
C22 C23 1.382(4)
C23 C24 1.392(4)
C23 H23 0.9500
C24 C25 1.492(4)
C25 H25A 0.9800
C25 H25B 0.9800
C25 H25C 0.9800
C26 F14 1.303(5)
C26 F15 1.308(4)
C26 F13 1.334(5)
C26 C27 1.534(4)
C27 C28 1.390(5)
C28 C29 1.391(4)
C28 H28 0.9500
C29 C30 1.517(5)
C31 F20 1.300(4)
C31 F21 1.316(4)
C31 F19 1.324(4)
C31 C32 1.529(4)
C32 C33 1.387(4)
C33 C34 1.388(4)
C33 H33 0.9500
C34 C35 1.543(4)
C35 F24 1.314(4)
C35 F23 1.320(4)
C35 F22 1.320(4)
C30 F17 1.319(8)
C30 F16 1.326(9)
C30 F18 1.393(8)
C6 F7 1.245(8)
C6 F9 1.368(7)
C6 F8 1.429(9)

loop_
_publcif_info_exptl_table_extra_item
sin_theta_over_lambda_max
